data_7052615
loop_
_publ_author_name
'Gong, Yunnan'
'Liu, Chongbo'
'Wen, Huiliang'
'Yan, Liushui'
'Xiong, Zhiqiang'
'Ding, Liang'

_publ_section_title
;
 Structural diversity and properties of M(ii) phenyl substituted
 pyrazole carboxylate complexes with 0D-, 1D-, 2D- and 3D frameworks
;
_journal_issue 4
_journal_name_full 'New Journal of Chemistry'
_journal_page_first 865
_journal_paper_doi 10.1039/c0nj00904k
_journal_volume 35
_journal_year 2011
_chemical_formula_sum 'C20 H18 N4 Ni O6'
_chemical_formula_weight 469.09
_chemical_name_systematic
;
?
;
_space_group_IT_number 14
_symmetry_cell_setting monoclinic
_symmetry_space_group_name_Hall '-P 2yn'
_symmetry_space_group_name_H-M 'P 1 21/n 1'
_atom_sites_solution_hydrogens geom
_atom_sites_solution_primary direct
_atom_sites_solution_secondary difmap
_audit_creation_method SHELXL-97
_cell_angle_alpha 90.00
_cell_angle_beta 105.406(2)
_cell_angle_gamma 90.00
_cell_formula_units_Z 2
_cell_length_a 4.8445(9)
_cell_length_b 32.906(6)
_cell_length_c 6.2836(11)
_cell_measurement_reflns_used 2058
_cell_measurement_temperature 292(2)
_cell_measurement_theta_max 25.12
_cell_measurement_theta_min 2.48
_cell_volume 965.7(3)
_computing_cell_refinement 'Bruker SAINT'
_computing_data_collection 'Bruker APEX2'
_computing_data_reduction 'Bruker SAINT'
_computing_molecular_graphics 'Bruker SHELXTL'
_computing_publication_material 'Bruker SHELXTL'
_computing_structure_refinement 'SHELXL-97 (Sheldrick, 1997)'
_computing_structure_solution 'SHELXS-97 (Sheldrick, 1990)'
_diffrn_ambient_temperature 292(2)
_diffrn_measured_fraction_theta_full 0.996
_diffrn_measured_fraction_theta_max 0.996
_diffrn_measurement_device_type 'Bruker APEX-II CCD'
_diffrn_measurement_method '\f and \w scans'
_diffrn_radiation_monochromator graphite
_diffrn_radiation_source 'fine-focus sealed tube'
_diffrn_radiation_type MoK\a
_diffrn_radiation_wavelength 0.71073
_diffrn_reflns_av_R_equivalents 0.0399
_diffrn_reflns_av_sigmaI/netI 0.0401
_diffrn_reflns_limit_h_max 6
_diffrn_reflns_limit_h_min -6
_diffrn_reflns_limit_k_max 39
_diffrn_reflns_limit_k_min -42
_diffrn_reflns_limit_l_max 8
_diffrn_reflns_limit_l_min -8
_diffrn_reflns_number 8567
_diffrn_reflns_theta_full 27.50
_diffrn_reflns_theta_max 27.50
_diffrn_reflns_theta_min 2.48
_diffrn_standards_decay_% 0
_diffrn_standards_interval_count 0
_diffrn_standards_interval_time 0
_diffrn_standards_number 0
_exptl_absorpt_coefficient_mu 1.053
_exptl_absorpt_correction_T_max 0.8421
_exptl_absorpt_correction_T_min 0.7114
_exptl_absorpt_correction_type multi-scan
_exptl_absorpt_process_details sadabs
_exptl_crystal_colour blue
_exptl_crystal_density_diffrn 1.613
_exptl_crystal_density_method 'not measured'
_exptl_crystal_description block
_exptl_crystal_F_000 484
_exptl_crystal_size_max 0.35
_exptl_crystal_size_mid 0.25
_exptl_crystal_size_min 0.17
_refine_diff_density_max 0.670
_refine_diff_density_min -0.366
_refine_diff_density_rms 0.075
_refine_ls_extinction_method none
_refine_ls_goodness_of_fit_ref 1.056
_refine_ls_hydrogen_treatment constr
_refine_ls_matrix_type full
_refine_ls_number_parameters 142
_refine_ls_number_reflns 2212
_refine_ls_number_restraints 0
_refine_ls_restrained_S_all 1.056
_refine_ls_R_factor_all 0.0642
_refine_ls_R_factor_gt 0.0463
_refine_ls_shift/su_max 0.000
_refine_ls_shift/su_mean 0.000
_refine_ls_structure_factor_coef Fsqd
_refine_ls_weighting_details 'calc w=1/[\s^2^(Fo^2^)+(0.0552P)^2^+0.7610P] where P=(Fo^2^+2Fc^2^)/3'
_refine_ls_weighting_scheme calc
_refine_ls_wR_factor_gt 0.1088
_refine_ls_wR_factor_ref 0.1169
_reflns_number_gt 1725
_reflns_number_total 2212
_reflns_threshold_expression >2sigma(I)
_cod_data_source_file c0nj00904k.txt
_cod_data_source_block 1
_cod_depositor_comments
;
The following automatic conversions were performed:
'_symmetry_cell_setting' value 'Monoclinic' changed to 'monoclinic'
according to '/home/saulius/struct/CIF-dictionaries/cif_core.dic'
dictionary named 'cif_core.dic' version 2.4.1 from 2010-06-29.

Automatic conversion script
Id: cif_fix_enum 1555 2011-01-17 13:19:09Z saulius 
;
_cod_original_sg_symbol_H-M P2(1)/n
_cod_database_code 7052615

loop_
_symmetry_equiv_pos_as_xyz
'x, y, z'
'-x+1/2, y+1/2, -z+1/2'
'-x, -y, -z'
'x-1/2, -y-1/2, z-1/2'

loop_
_atom_site_label
_atom_site_type_symbol
_atom_site_fract_x
_atom_site_fract_y
_atom_site_fract_z
_atom_site_U_iso_or_equiv
_atom_site_adp_type
_atom_site_occupancy
_atom_site_symmetry_multiplicity
_atom_site_calc_flag
_atom_site_refinement_flags
_atom_site_disorder_assembly
_atom_site_disorder_group
Ni1 Ni 0.5000 0.0000 0.0000 0.02559(6) Uani 1 2 d S . .
O1 O 0.3363(2) 0.01825(3) 0.25732(15) 0.0285(2) Uani 1 1 d . . .
O2 O 0.3464(2) 0.06954(3) 0.49311(16) 0.0373(3) Uani 1 1 d . . .
O3 O 0.1419(2) 0.02783(3) -0.22653(15) 0.0293(3) Uani 1 1 d . . .
H1W H 0.1949 0.0362 -0.3315 0.044 Uiso 1 1 d R . .
H2W H 0.0157 0.0108 -0.2674 0.044 Uiso 1 1 d R . .
N1 N 0.6803(2) 0.05523(4) 0.06525(18) 0.0273(3) Uani 1 1 d . . .
N2 N 0.8382(2) 0.08082(4) -0.01858(19) 0.0292(3) Uani 1 1 d . . .
H2 H 0.9149 0.0746 -0.1230 0.035 Uiso 1 1 calc R . .
C1 C 0.4131(3) 0.05338(4) 0.3355(2) 0.0263(4) Uani 1 1 d . . .
C2 C 0.6006(3) 0.07620(4) 0.2209(2) 0.0256(3) Uani 1 1 d . . .
C3 C 0.7089(3) 0.11535(5) 0.2370(2) 0.0298(4) Uani 1 1 d . . .
H3 H 0.6837 0.1358 0.3324 0.036 Uiso 1 1 calc R . .
C4 C 0.8631(3) 0.11758(4) 0.0800(2) 0.0276(4) Uani 1 1 d . . .
C5 C 1.0280(3) 0.15063(5) 0.0160(3) 0.0334(4) Uani 1 1 d . . .
C6 C 1.0842(4) 0.18559(5) 0.1394(3) 0.0515(6) Uani 1 1 d . . .
H6 H 1.0113 0.1885 0.2613 0.062 Uiso 1 1 calc R . .
C7 C 1.2475(5) 0.21654(6) 0.0856(4) 0.0704(7) Uani 1 1 d . . .
H7 H 1.2867 0.2398 0.1725 0.085 Uiso 1 1 calc R . .
C8 C 1.3503(5) 0.21275(6) -0.0954(4) 0.0740(7) Uani 1 1 d . . .
H8 H 1.4595 0.2335 -0.1323 0.089 Uiso 1 1 calc R . .
C9 C 1.2934(4) 0.17856(6) -0.2226(3) 0.0606(6) Uani 1 1 d . . .
H9 H 1.3634 0.1764 -0.3463 0.073 Uiso 1 1 calc R . .
C10 C 1.1338(4) 0.14720(6) -0.1706(3) 0.0453(5) Uani 1 1 d . . .
H10 H 1.0967 0.1240 -0.2583 0.054 Uiso 1 1 calc R . .

loop_
_atom_site_aniso_label
_atom_site_aniso_U_11
_atom_site_aniso_U_22
_atom_site_aniso_U_33
_atom_site_aniso_U_23
_atom_site_aniso_U_13
_atom_site_aniso_U_12
Ni1 0.02763(11) 0.02945(12) 0.02371(10) -0.00305(10) 0.01384(8) -0.00549(11)
O1 0.0280(4) 0.0346(5) 0.0274(4) -0.0020(4) 0.0155(3) -0.0057(4)
O2 0.0496(6) 0.0392(6) 0.0318(5) -0.0021(4) 0.0259(4) -0.0012(5)
O3 0.0277(4) 0.0386(6) 0.0259(4) 0.0004(4) 0.0147(4) -0.0049(4)
N1 0.0270(5) 0.0334(6) 0.0262(5) -0.0020(5) 0.0154(4) -0.0058(5)
N2 0.0311(5) 0.0340(6) 0.0284(5) -0.0021(5) 0.0179(4) -0.0055(5)
C1 0.0251(6) 0.0351(7) 0.0213(6) 0.0033(5) 0.0107(5) 0.0017(6)
C2 0.0262(6) 0.0314(7) 0.0214(6) 0.0005(5) 0.0100(5) 0.0024(5)
C3 0.0298(6) 0.0337(8) 0.0291(6) -0.0026(6) 0.0135(5) 0.0002(6)
C4 0.0253(6) 0.0305(7) 0.0280(6) 0.0016(6) 0.0087(5) -0.0009(6)
C5 0.0273(7) 0.0322(7) 0.0421(7) 0.0070(6) 0.0115(6) 0.0002(6)
C6 0.0499(9) 0.0376(9) 0.0744(11) -0.0066(9) 0.0296(8) -0.0079(8)
C7 0.0679(12) 0.0375(10) 0.1167(16) -0.0076(11) 0.0435(11) -0.0150(9)
C8 0.0639(11) 0.0477(11) 0.1217(16) 0.0268(11) 0.0447(11) -0.0077(10)
C9 0.0582(10) 0.0688(12) 0.0622(10) 0.0257(9) 0.0288(8) -0.0032(10)
C10 0.0476(9) 0.0513(10) 0.0400(8) 0.0091(7) 0.0171(7) -0.0046(8)

loop_
_atom_type_symbol
_atom_type_description
_atom_type_scat_dispersion_real
_atom_type_scat_dispersion_imag
_atom_type_scat_source
C C 0.0033 0.0016 'International Tables Vol C Tables 4.2.6.8 and 6.1.1.4'
H H 0.0000 0.0000 'International Tables Vol C Tables 4.2.6.8 and 6.1.1.4'
N N 0.0061 0.0033 'International Tables Vol C Tables 4.2.6.8 and 6.1.1.4'
O O 0.0106 0.0060 'International Tables Vol C Tables 4.2.6.8 and 6.1.1.4'
Ni Ni 0.3393 1.1124 'International Tables Vol C Tables 4.2.6.8 and 6.1.1.4'

loop_
_geom_angle_atom_site_label_1
_geom_angle_atom_site_label_2
_geom_angle_atom_site_label_3
_geom_angle
_geom_angle_site_symmetry_1
_geom_angle_site_symmetry_3
_geom_angle_publ_flag
N1 Ni1 N1 180.00(3) . 3_655 ?
N1 Ni1 O1 79.30(5) . . ?
N1 Ni1 O1 100.70(5) 3_655 . ?
N1 Ni1 O1 100.70(5) . 3_655 ?
N1 Ni1 O1 79.30(5) 3_655 3_655 ?
O1 Ni1 O1 180.00(7) . 3_655 ?
N1 Ni1 O3 91.13(4) . 3_655 ?
N1 Ni1 O3 88.87(4) 3_655 3_655 ?
O1 Ni1 O3 90.90(4) . 3_655 ?
O1 Ni1 O3 89.10(4) 3_655 3_655 ?
N1 Ni1 O3 88.87(4) . . ?
N1 Ni1 O3 91.13(4) 3_655 . ?
O1 Ni1 O3 89.10(4) . . ?
O1 Ni1 O3 90.90(4) 3_655 . ?
O3 Ni1 O3 180.00(5) 3_655 . ?
C1 O1 Ni1 115.57(9) . . ?
Ni1 O3 H1W 108.0 . . ?
Ni1 O3 H2W 108.8 . . ?
H1W O3 H2W 110.2 . . ?
C2 N1 N2 105.68(12) . . ?
C2 N1 Ni1 114.97(10) . . ?
N2 N1 Ni1 138.78(10) . . ?
N1 N2 C4 111.99(13) . . ?
N1 N2 H2 124.0 . . ?
C4 N2 H2 124.0 . . ?
O2 C1 O1 125.89(14) . . ?
O2 C1 C2 119.19(13) . . ?
O1 C1 C2 114.92(12) . . ?
N1 C2 C3 110.91(13) . . ?
N1 C2 C1 114.98(12) . . ?
C3 C2 C1 134.10(14) . . ?
C2 C3 C4 105.20(13) . . ?
C2 C3 H3 127.4 . . ?
C4 C3 H3 127.4 . . ?
N2 C4 C3 106.23(13) . . ?
N2 C4 C5 121.81(14) . . ?
C3 C4 C5 131.96(14) . . ?
C6 C5 C10 118.51(17) . . ?
C6 C5 C4 120.46(16) . . ?
C10 C5 C4 121.03(15) . . ?
C5 C6 C7 121.2(2) . . ?
C5 C6 H6 119.4 . . ?
C7 C6 H6 119.4 . . ?
C8 C7 C6 119.7(2) . . ?
C8 C7 H7 120.2 . . ?
C6 C7 H7 120.2 . . ?
C7 C8 C9 120.1(2) . . ?
C7 C8 H8 119.9 . . ?
C9 C8 H8 119.9 . . ?
C8 C9 C10 121.1(2) . . ?
C8 C9 H9 119.5 . . ?
C10 C9 H9 119.5 . . ?
C9 C10 C5 119.33(18) . . ?
C9 C10 H10 120.3 . . ?
C5 C10 H10 120.3 . . ?

loop_
_geom_bond_atom_site_label_1
_geom_bond_atom_site_label_2
_geom_bond_distance
_geom_bond_site_symmetry_2
_geom_bond_publ_flag
Ni1 N1 2.0110(12) . ?
Ni1 N1 2.0110(12) 3_655 ?
Ni1 O1 2.0702(11) . ?
Ni1 O1 2.0702(11) 3_655 ?
Ni1 O3 2.1359(9) 3_655 ?
Ni1 O3 2.1359(9) . ?
O1 C1 1.2723(17) . ?
O2 C1 1.2403(18) . ?
O3 H1W 0.8165 . ?
O3 H2W 0.8189 . ?
N1 C2 1.3348(19) . ?
N1 N2 1.3363(18) . ?
N2 C4 1.3498(19) . ?
N2 H2 0.8600 . ?
C1 C2 1.502(2) . ?
C2 C3 1.385(2) . ?
C3 C4 1.388(2) . ?
C3 H3 0.9300 . ?
C4 C5 1.467(2) . ?
C5 C6 1.373(2) . ?
C5 C10 1.403(3) . ?
C6 C7 1.385(3) . ?
C6 H6 0.9300 . ?
C7 C8 1.363(4) . ?
C7 H7 0.9300 . ?
C8 C9 1.365(3) . ?
C8 H8 0.9300 . ?
C9 C10 1.380(3) . ?
C9 H9 0.9300 . ?
C10 H10 0.9300 . ?

loop_
_geom_hbond_atom_site_label_D
_geom_hbond_atom_site_label_H
_geom_hbond_atom_site_label_A
_geom_hbond_distance_DH
_geom_hbond_distance_HA
_geom_hbond_distance_DA
_geom_hbond_angle_DHA
_geom_hbond_site_symmetry_A
O3 H2W O1 0.82 1.97 2.7323(14) 154.5 3
O3 H1W O2 0.82 1.84 2.6261(15) 161.0 1_554
N2 H2 O3 0.86 2.09 2.8169(17) 141.4 1_655

loop_
_geom_torsion_atom_site_label_1
_geom_torsion_atom_site_label_2
_geom_torsion_atom_site_label_3
_geom_torsion_atom_site_label_4
_geom_torsion
_geom_torsion_site_symmetry_1
_geom_torsion_site_symmetry_2
_geom_torsion_site_symmetry_3
_geom_torsion_site_symmetry_4
_geom_torsion_publ_flag
N1 Ni1 O1 C1 0.48(9) . . . . ?
N1 Ni1 O1 C1 -179.52(9) 3_655 . . . ?
O1 Ni1 O1 C1 -104.00(14) 3_655 . . . ?
O3 Ni1 O1 C1 91.46(9) 3_655 . . . ?
O3 Ni1 O1 C1 -88.54(9) . . . . ?
N1 Ni1 N1 C2 143(100) 3_655 . . . ?
O1 Ni1 N1 C2 -3.52(9) . . . . ?
O1 Ni1 N1 C2 176.48(9) 3_655 . . . ?
O3 Ni1 N1 C2 -94.23(9) 3_655 . . . ?
O3 Ni1 N1 C2 85.77(9) . . . . ?
N1 Ni1 N1 N2 -26(100) 3_655 . . . ?
O1 Ni1 N1 N2 -173.26(14) . . . . ?
O1 Ni1 N1 N2 6.74(14) 3_655 . . . ?
O3 Ni1 N1 N2 96.04(13) 3_655 . . . ?
O3 Ni1 N1 N2 -83.96(13) . . . . ?
C2 N1 N2 C4 0.33(14) . . . . ?
Ni1 N1 N2 C4 170.67(10) . . . . ?
Ni1 O1 C1 O2 -177.82(11) . . . . ?
Ni1 O1 C1 C2 2.32(14) . . . . ?
N2 N1 C2 C3 -0.17(14) . . . . ?
Ni1 N1 C2 C3 -173.17(9) . . . . ?
N2 N1 C2 C1 178.71(10) . . . . ?
Ni1 N1 C2 C1 5.71(14) . . . . ?
O2 C1 C2 N1 174.78(12) . . . . ?
O1 C1 C2 N1 -5.35(16) . . . . ?
O2 C1 C2 C3 -6.7(2) . . . . ?
O1 C1 C2 C3 173.19(14) . . . . ?
N1 C2 C3 C4 -0.03(15) . . . . ?
C1 C2 C3 C4 -178.62(13) . . . . ?
N1 N2 C4 C3 -0.35(15) . . . . ?
N1 N2 C4 C5 179.74(11) . . . . ?
C2 C3 C4 N2 0.22(14) . . . . ?
C2 C3 C4 C5 -179.88(14) . . . . ?
N2 C4 C5 C6 -170.59(14) . . . . ?
C3 C4 C5 C6 9.5(2) . . . . ?
N2 C4 C5 C10 8.9(2) . . . . ?
C3 C4 C5 C10 -171.03(15) . . . . ?
C10 C5 C6 C7 -1.6(3) . . . . ?
C4 C5 C6 C7 177.86(16) . . . . ?
C5 C6 C7 C8 1.3(3) . . . . ?
C6 C7 C8 C9 -0.2(3) . . . . ?
C7 C8 C9 C10 -0.5(3) . . . . ?
C8 C9 C10 C5 0.1(3) . . . . ?
C6 C5 C10 C9 0.9(2) . . . . ?
C4 C5 C10 C9 -178.55(15) . . . . ?
